data_7014129
loop_
_publ_author_name
'Kepert, Christopher M.'
'Bond, Alan M.'
'Deacon, Glen B.'
'Spiccia, Leone'
'Skelton, Brian W.'
'White, Allan H.'

_publ_section_title
;
 The synthesis and structure of heteroleptic tris(diimine)ruthenium(II)
 complexes.
;
_journal_issue 11
_journal_name_full 'Dalton transactions (Cambridge, England : 2003)'
_journal_page_first 1766
_journal_page_last 1774
_journal_paper_doi 10.1039/b401761g
_journal_year 2004
_chemical_formula_sum 'C36 H28 Cl2 N6 O10 Ru'
_chemical_formula_weight 876.63
_space_group_IT_number 14
_symmetry_cell_setting monoclinic
_symmetry_Int_Tables_number 14
_symmetry_space_group_name_Hall '-P 2yn'
_symmetry_space_group_name_H-M 'P 1 21/n 1'
_audit_creation_date 'Tue Jul 21 04:38:04 1998'
_audit_creation_method 'from TEXRAY.INF file'
_cell_angle_alpha 90
_cell_angle_beta 104.852(1)
_cell_angle_gamma 90
_cell_formula_units_Z 4
_cell_length_a 10.047(1)
_cell_length_b 20.372(1)
_cell_length_c 18.205(2)
_cell_measurement_reflns_used 0
_cell_measurement_temperature 273.2
_cell_measurement_theta_max 0.0
_cell_measurement_theta_min 0.0
_cell_volume 3601.7(6)
_computing_cell_refinement 'MSC/AFC Diffractometer Control'
_computing_data_collection 'MSC/AFC Diffractometer Control'
_computing_data_reduction teXsan
_computing_publication_material teXsan
_computing_structure_refinement teXsan
_computing_structure_solution SAPI91
_diffrn_ambient_temperature 273.2
_diffrn_measurement_device 'Enraf Nonius CCD'
_diffrn_measurement_method 'omega scans with profile analysis'
_diffrn_orient_matrix_UB_11 0.00000
_diffrn_orient_matrix_UB_12 0.00000
_diffrn_orient_matrix_UB_13 0.00000
_diffrn_orient_matrix_UB_21 0.00000
_diffrn_orient_matrix_UB_22 0.00000
_diffrn_orient_matrix_UB_23 0.00000
_diffrn_orient_matrix_UB_31 0.00000
_diffrn_orient_matrix_UB_32 0.00000
_diffrn_orient_matrix_UB_33 0.00000
_diffrn_radiation_monochromator graphite
_diffrn_radiation_source 'X-ray tube'
_diffrn_radiation_type MoK\a
_diffrn_radiation_wavelength 0.7107
_diffrn_reflns_av_R_equivalents 0.00
_diffrn_reflns_limit_h_max 13
_diffrn_reflns_limit_h_min 0
_diffrn_reflns_limit_k_max 24
_diffrn_reflns_limit_k_min 0
_diffrn_reflns_limit_l_max 23
_diffrn_reflns_limit_l_min -24
_diffrn_reflns_number 8801
_diffrn_reflns_theta_max 28.26
_diffrn_standards_decay_% 0.00
_diffrn_standards_interval_count 0
_diffrn_standards_number 0
_exptl_absorpt_coefficient_mu 0.652
_exptl_absorpt_correction_type none
_exptl_crystal_colour red
_exptl_crystal_density_diffrn 1.617
_exptl_crystal_description plate
_exptl_crystal_F_000 1776.00
_exptl_crystal_size_max 0.15
_exptl_crystal_size_mid 0.10
_exptl_crystal_size_min 0.02
_refine_diff_density_max 1.16
_refine_diff_density_min -1.03
_refine_ls_extinction_method none
_refine_ls_goodness_of_fit_obs 2.536
_refine_ls_hydrogen_treatment noref
_refine_ls_matrix_type full
_refine_ls_number_parameters 286
_refine_ls_number_reflns 2213
_refine_ls_number_restraints 0
_refine_ls_R_factor_obs 0.0842
_refine_ls_shift/esd_max 0.0200
_refine_ls_structure_factor_coef F
_refine_ls_weighting_scheme sigma
_refine_ls_wR_factor_obs 0.0810
_reflns_number_observed 2213
_reflns_number_total 8801
_reflns_observed_criterion 3.00
_cod_data_source_file b401761g.txt
_cod_data_source_block ck479b
_cod_depositor_comments
;
The following automatic conversions were performed:

'_atom_site_thermal_displace_type' tag value 'Uij' was replaced with
'Uani' value 83 times.

Automatic conversion script
Id: cif_fix_values 1646 2011-03-28 12:23:43Z adriana 
;
_cod_original_cell_volume 3601.4(5)
_cod_original_sg_symbol_H-M 'P 21/n     '
_cod_original_formula_sum 'C36 H28 Cl2 N6 O10 Ru '
_cod_database_code 7014129

loop_
_symmetry_equiv_pos_as_xyz
'   +x,   +y,   +z'
1/2-x,1/2+y,1/2-z
'   -x,   -y,   -z'
1/2+x,1/2-y,1/2+z

loop_
_atom_site_aniso_label
_atom_site_aniso_U_11
_atom_site_aniso_U_22
_atom_site_aniso_U_33
_atom_site_aniso_U_12
_atom_site_aniso_U_13
_atom_site_aniso_U_23
Ru1 0.0305(9) 0.0337(8) 0.044(1) -0.0051(8) 0.0113(7) -0.0068(9)
Cl1 0.049(4) 0.041(3) 0.074(5) 0.004(3) 0.021(4) -0.009(3)
Cl2 0.059(5) 0.068(4) 0.082(6) 0.013(4) 0.000(5) -0.007(4)
O1 0.047(10) 0.040(8) 0.09(1) -0.016(6) 0.019(9) -0.001(7)
O2 0.05(1) 0.050(8) 0.11(1) -0.004(7) 0.03(1) -0.002(7)
O3 0.11(1) 0.10(1) 0.07(1) 0.027(10) 0.04(1) -0.028(9)
O4 0.05(1) 0.038(8) 0.10(1) 0.012(7) -0.003(9) -0.008(7)
O5 0.09(1) 0.14(1) 0.06(1) 0.04(1) -0.01(1) -0.05(1)
O6 0.14(2) 0.17(2) 0.29(3) 0.07(2) -0.01(2) -0.14(2)
O7 0.13(2) 0.13(1) 0.08(2) -0.01(1) 0.02(1) 0.01(1)
O8 0.19(3) 0.24(2) 0.14(2) -0.12(2) -0.05(2) 0.10(2)
O9 0.08(1) 0.10(1) 0.10(1) -0.014(9) 0.026(10) -0.024(9)
O10 0.22(3) 0.22(2) 0.17(3) -0.07(2) 0.10(2) 0.00(2)

loop_
_atom_site_label
_atom_site_fract_x
_atom_site_fract_y
_atom_site_fract_z
_atom_site_U_iso_or_equiv
_atom_site_thermal_displace_type
_atom_site_calc_flag
_atom_site_calc_attached_atom
Ru1 0.1712(2) 0.24042(6) 0.15336(9) 0.0356(5) Uani ? ?
Cl1 0.8682(6) 0.4259(2) 0.3012(4) 0.054(2) Uani ? ?
Cl2 -0.0744(7) 0.1252(3) 0.4202(4) 0.073(3) Uani ? ?
O1 0.827(1) 0.3592(5) 0.2881(8) 0.060(5) Uani ? ?
O2 0.994(1) 0.4365(5) 0.2805(8) 0.067(5) Uani ? ?
O3 0.886(2) 0.4413(6) 0.3793(9) 0.087(7) Uani ? ?
O4 0.764(1) 0.4688(5) 0.2564(8) 0.067(5) Uani ? ?
O5 -0.038(2) 0.1689(8) 0.4806(9) 0.098(7) Uani ? ?
O6 0.043(2) 0.0959(10) 0.412(1) 0.21(1) Uani ? ?
O7 -0.136(2) 0.1630(8) 0.353(1) 0.117(8) Uani ? ?
O8 -0.181(3) 0.088(1) 0.432(1) 0.21(1) Uani ? ?
O9 0.721(1) 0.2356(6) 0.2268(8) 0.090(6) Uani ? ?
O10 0.614(3) 0.208(1) 0.066(1) 0.20(1) Uani ? ?
N7 0.147(2) 0.2149(6) 0.0413(9) 0.045(4) Uani ? ?
N8 0.032(1) 0.1637(5) 0.1449(8) 0.028(3) Uani ? ?
N9 0.024(2) 0.3131(6) 0.1218(8) 0.041(4) Uani ? ?
N10 0.291(2) 0.3207(6) 0.1507(8) 0.035(4) Uani ? ?
N11 0.198(1) 0.2546(6) 0.2687(7) 0.039(4) Uani ? ?
N12 0.332(1) 0.1769(5) 0.1962(9) 0.035(4) Uani ? ?
C2 -0.150(2) 0.0610(8) 0.115(1) 0.043(5) Uani ? ?
C3 0.427(2) 0.3238(8) 0.168(1) 0.046(5) Uani ? ?
C5 -0.202(2) 0.3613(8) 0.083(1) 0.050(5) Uani ? ?
C7 0.504(2) 0.3811(8) 0.166(1) 0.049(5) Uani ? ?
C9 0.207(2) 0.2407(9) -0.009(1) 0.059(5) Uani ? ?
C10 0.185(2) 0.2150(9) -0.084(1) 0.068(7) Uani ? ?
C11 0.298(2) 0.2171(8) 0.314(1) 0.047(6) Uani ? ?
C12 -0.009(2) 0.4267(8) 0.093(1) 0.049(5) Uani ? ?
C13 -0.155(2) 0.4210(8) 0.077(1) 0.060(6) Uani ? ?
C14 0.506(2) 0.0969(8) 0.192(1) 0.055(6) Uani ? ?
C15 -0.080(2) 0.0870(8) -0.076(1) 0.046(5) Uani ? ?
C16 -0.247(2) 0.0061(8) -0.045(1) 0.065(6) Uani ? ?
C17 0.376(2) 0.1745(8) 0.274(1) 0.050(5) Uani ? ?
C18 0.490(2) 0.1354(9) 0.317(1) 0.060(6) Uani ? ?
C19 0.052(2) 0.1631(7) 0.0171(10) 0.033(5) Uani ? ?
C20 -0.138(2) 0.0620(7) -0.0237(10) 0.031(4) Uani ? ?
C21 -0.117(2) 0.0651(9) -0.158(1) 0.070(7) Uani ? ?
C22 -0.107(2) 0.0857(8) 0.184(1) 0.044(5) Uani ? ?
C23 0.205(3) 0.493(1) 0.109(1) 0.098(8) Uani ? ?
C24 0.547(2) 0.0981(8) 0.269(1) 0.060(6) Uani ? ?
C26 0.290(2) 0.4368(8) 0.128(1) 0.052(6) Uani ? ?
C27 -0.006(2) 0.1372(7) 0.074(1) 0.035(5) Uani ? ?
C28 0.223(2) 0.3776(7) 0.1310(10) 0.038(5) Uani ? ?
C29 0.398(2) 0.1384(9) 0.157(1) 0.061(6) Uani ? ?
C31 -0.018(2) 0.1378(7) 0.198(1) 0.038(5) Uani ? ?
C32 0.081(2) 0.3740(7) 0.1162(10) 0.036(5) Uani ? ?
C33 0.141(2) 0.2968(8) 0.379(1) 0.049(5) Uani ? ?
C34 0.242(2) 0.2589(9) 0.425(1) 0.058(5) Uani ? ?
C35 0.323(2) 0.2182(8) 0.394(1) 0.058(6) Uani ? ?
C37 0.025(2) 0.1386(7) -0.058(1) 0.039(5) Uani ? ?
C38 0.091(2) 0.1652(8) -0.107(1) 0.052(6) Uani ? ?
C39 -0.100(2) 0.0855(7) 0.0548(10) 0.030(4) Uani ? ?
C40 0.433(2) 0.4390(8) 0.148(1) 0.055(6) Uani ? ?
C41 -0.112(2) 0.3084(8) 0.107(1) 0.045(5) Uani ? ?
C42 0.123(2) 0.2918(7) 0.302(1) 0.034(5) Uani ? ?
C43 0.063(3) 0.488(1) 0.092(2) 0.124(10) Uani ? ?
H1 0.4771 0.2846 0.1848 0.0579 Uani ? ?
H2 -0.2974 0.3553 0.0711 0.0552 Uani ? ?
H3 0.6019 0.3803 0.1767 0.0522 Uani ? ?
H4 -0.2113 0.4586 0.0641 0.0603 Uani ? ?
H5 0.2483 0.5370 0.1109 0.0959 Uani ? ?
H6 0.4809 0.4810 0.1468 0.0663 Uani ? ?
H7 -0.1517 0.2668 0.1097 0.0381 Uani ? ?
H8 0.0152 0.5288 0.0773 0.1198 Uani ? ?
H9 -0.2131 0.0262 0.1083 0.0518 Uani ? ?
H10 0.2661 0.2778 0.0032 0.0621 Uani ? ?
H11 0.2332 0.2335 -0.1179 0.0679 Uani ? ?
H12 0.5483 0.0708 0.1618 0.0677 Uani ? ?
H13 -0.2760 -0.0046 0.0004 0.0710 Uani ? ?
H14 -0.3230 0.0203 -0.0828 0.0710 Uani ? ?
H15 -0.2077 -0.0322 -0.0606 0.0710 Uani ? ?
H16 0.5210 0.1340 0.3666 0.0653 Uani ? ?
H17 -0.2168 0.0732 -0.1801 0.0694 Uani ? ?
H18 -0.0691 0.0892 -0.1863 0.0694 Uani ? ?
H19 -0.1035 0.0196 -0.1617 0.0694 Uani ? ?
H20 -0.1377 0.0695 0.2263 0.0492 Uani ? ?
H21 0.6259 0.0707 0.2903 0.0729 Uani ? ?
H22 0.3689 0.1390 0.1026 0.0549 Uani ? ?
H23 0.0096 0.1557 0.2471 0.0376 Uani ? ?
H24 0.0827 0.3220 0.4018 0.0596 Uani ? ?
H25 0.2650 0.2626 0.4783 0.0681 Uani ? ?
H26 0.3932 0.1917 0.4248 0.0553 Uani ? ?
H27 0.0773 0.1474 -0.1550 0.0624 Uani ? ?
H28 0.0551 0.3180 0.2712 0.0383 Uani ? ?

loop_
_atom_type_symbol
_atom_type_oxidation_number
_atom_type_number_in_cell
_atom_type_scat_dispersion_real
_atom_type_scat_dispersion_imag
_atom_type_scat_source
Ru 0 4 -1.259 0.836 'International Tables'
C 0 144 0.003 0.002 'International Tables'
H 0 112 0.000 0.000 'International Tables'
N 0 24 0.006 0.003 'International Tables'
O 0 40 0.011 0.006 'International Tables'
Cl 0 8 0.148 0.159 'International Tables'

loop_
_geom_angle_atom_site_label_1
_geom_angle_atom_site_label_2
_geom_angle_atom_site_label_3
_geom_angle
_geom_angle_site_symmetry_1
_geom_angle_site_symmetry_2
_geom_angle_site_symmetry_3
_geom_angle_publ_flag
N(7) Ru(1) N(8) 80.2(6) ? ? ? yes
N(7) Ru(1) N(9) 90.6(5) ? ? ? yes
N(7) Ru(1) N(10) 95.7(6) ? ? ? yes
N(7) Ru(1) N(11) 173.3(5) ? ? ? yes
N(7) Ru(1) N(12) 95.6(6) ? ? ? yes
N(8) Ru(1) N(9) 95.7(5) ? ? ? yes
N(8) Ru(1) N(10) 173.1(5) ? ? ? yes
N(8) Ru(1) N(11) 95.2(5) ? ? ? yes
N(8) Ru(1) N(12) 90.2(5) ? ? ? yes
N(9) Ru(1) N(10) 78.8(5) ? ? ? yes
N(9) Ru(1) N(11) 94.7(6) ? ? ? yes
N(9) Ru(1) N(12) 172.1(6) ? ? ? yes
N(10) Ru(1) N(11) 89.3(5) ? ? ? yes
N(10) Ru(1) N(12) 95.8(5) ? ? ? yes
N(11) Ru(1) N(12) 79.5(6) ? ? ? yes
O(1) Cl(1) O(2) 109.8(8) ? ? ? yes
O(1) Cl(1) O(3) 109.5(9) ? ? ? yes
O(1) Cl(1) O(4) 110.4(8) ? ? ? yes
O(2) Cl(1) O(3) 109.9(10) ? ? ? yes
O(2) Cl(1) O(4) 108.7(9) ? ? ? yes
O(3) Cl(1) O(4) 108.5(8) ? ? ? yes
O(5) Cl(2) O(6) 107(1) ? ? ? yes
O(5) Cl(2) O(7) 107(1) ? ? ? yes
O(5) Cl(2) O(8) 106(1) ? ? ? yes
O(6) Cl(2) O(7) 109(1) ? ? ? yes
O(6) Cl(2) O(8) 120(1) ? ? ? yes
O(7) Cl(2) O(8) 103(1) ? ? ? yes
Ru(1) N(7) C(9) 128(1) ? ? ? yes
Ru(1) N(7) C(19) 113(1) ? ? ? yes
C(9) N(7) C(19) 117(1) ? ? ? yes
Ru(1) N(8) C(27) 112(1) ? ? ? yes
Ru(1) N(8) C(31) 129(1) ? ? ? yes
C(27) N(8) C(31) 117(1) ? ? ? yes
Ru(1) N(9) C(32) 112(1) ? ? ? yes
Ru(1) N(9) C(41) 129(1) ? ? ? yes
C(32) N(9) C(41) 118(1) ? ? ? yes
Ru(1) N(10) C(3) 128(1) ? ? ? yes
Ru(1) N(10) C(28) 115(1) ? ? ? yes
C(3) N(10) C(28) 116(1) ? ? ? yes
Ru(1) N(11) C(11) 115(1) ? ? ? yes
Ru(1) N(11) C(42) 127(1) ? ? ? yes
C(11) N(11) C(42) 117(1) ? ? ? yes
Ru(1) N(12) C(17) 115(1) ? ? ? yes
Ru(1) N(12) C(29) 127(1) ? ? ? yes
C(17) N(12) C(29) 116(1) ? ? ? yes
C(22) C(2) C(39) 120(1) ? ? ? yes
N(10) C(3) C(7) 125(1) ? ? ? yes
C(13) C(5) C(41) 121(1) ? ? ? yes
C(3) C(7) C(40) 117(1) ? ? ? yes
N(7) C(9) C(10) 121(1) ? ? ? yes
C(9) C(10) C(38) 119(2) ? ? ? yes
N(11) C(11) C(17) 115(1) ? ? ? yes
N(11) C(11) C(35) 121(1) ? ? ? yes
C(17) C(11) C(35) 122(1) ? ? ? yes
C(13) C(12) C(32) 123(1) ? ? ? yes
C(13) C(12) C(43) 124(1) ? ? ? yes
C(32) C(12) C(43) 111(1) ? ? ? yes
C(5) C(13) C(12) 115(1) ? ? ? yes
C(24) C(14) C(29) 117(1) ? ? ? yes
C(20) C(15) C(21) 123(1) ? ? ? yes
C(20) C(15) C(37) 121(1) ? ? ? yes
C(21) C(15) C(37) 114(1) ? ? ? yes
N(12) C(17) C(11) 114(1) ? ? ? yes
N(12) C(17) C(18) 125(1) ? ? ? yes
C(11) C(17) C(18) 120(1) ? ? ? yes
C(17) C(18) C(24) 111(1) ? ? ? yes
N(7) C(19) C(27) 115(1) ? ? ? yes
N(7) C(19) C(37) 120(1) ? ? ? yes
C(27) C(19) C(37) 124(1) ? ? ? yes
C(15) C(20) C(16) 120(1) ? ? ? yes
C(15) C(20) C(39) 121(1) ? ? ? yes
C(16) C(20) C(39) 117(1) ? ? ? yes
C(2) C(22) C(31) 119(1) ? ? ? yes
C(26) C(23) C(43) 121(2) ? ? ? yes
C(14) C(24) C(18) 126(2) ? ? ? yes
C(23) C(26) C(28) 116(2) ? ? ? yes
C(23) C(26) C(40) 123(1) ? ? ? yes
C(28) C(26) C(40) 119(1) ? ? ? yes
N(8) C(27) C(19) 118(1) ? ? ? yes
N(8) C(27) C(39) 122(1) ? ? ? yes
C(19) C(27) C(39) 118(1) ? ? ? yes
N(10) C(28) C(26) 122(1) ? ? ? yes
N(10) C(28) C(32) 115(1) ? ? ? yes
C(26) C(28) C(32) 121(1) ? ? ? yes
N(12) C(29) C(14) 122(1) ? ? ? yes
N(8) C(31) C(22) 122(1) ? ? ? yes
N(9) C(32) C(12) 117(1) ? ? ? yes
N(9) C(32) C(28) 117(1) ? ? ? yes
C(12) C(32) C(28) 125(1) ? ? ? yes
C(34) C(33) C(42) 117(1) ? ? ? yes
C(33) C(34) C(35) 120(1) ? ? ? yes
C(11) C(35) C(34) 117(1) ? ? ? yes
C(15) C(37) C(19) 115(1) ? ? ? yes
C(15) C(37) C(38) 125(1) ? ? ? yes
C(19) C(37) C(38) 119(1) ? ? ? yes
C(10) C(38) C(37) 120(1) ? ? ? yes
C(2) C(39) C(20) 126(1) ? ? ? yes
C(2) C(39) C(27) 115(1) ? ? ? yes
C(20) C(39) C(27) 118(1) ? ? ? yes
C(7) C(40) C(26) 118(1) ? ? ? yes
N(9) C(41) C(5) 123(1) ? ? ? yes
N(11) C(42) C(33) 125(1) ? ? ? yes
C(12) C(43) C(23) 123(2) ? ? ? yes

loop_
_geom_bond_atom_site_label_1
_geom_bond_atom_site_label_2
_geom_bond_distance
_geom_bond_site_symmetry_1
_geom_bond_site_symmetry_2
_geom_bond_publ_flag
Ru(1) N(7) 2.06(2) ? ? yes
Ru(1) N(8) 2.07(1) ? ? yes
Ru(1) N(9) 2.07(1) ? ? yes
Ru(1) N(10) 2.04(1) ? ? yes
Ru(1) N(11) 2.07(1) ? ? yes
Ru(1) N(12) 2.06(1) ? ? yes
Cl(1) O(1) 1.42(1) ? ? yes
Cl(1) O(2) 1.42(1) ? ? yes
Cl(1) O(3) 1.42(1) ? ? yes
Cl(1) O(4) 1.44(1) ? ? yes
Cl(2) O(5) 1.39(1) ? ? yes
Cl(2) O(6) 1.36(2) ? ? yes
Cl(2) O(7) 1.45(2) ? ? yes
Cl(2) O(8) 1.37(2) ? ? yes
N(7) C(9) 1.33(2) ? ? yes
N(7) C(19) 1.41(2) ? ? yes
N(8) C(27) 1.36(2) ? ? yes
N(8) C(31) 1.31(2) ? ? yes
N(9) C(32) 1.38(2) ? ? yes
N(9) C(41) 1.33(2) ? ? yes
N(10) C(3) 1.32(2) ? ? yes
N(10) C(28) 1.35(2) ? ? yes
N(11) C(11) 1.36(2) ? ? yes
N(11) C(42) 1.32(2) ? ? yes
N(12) C(17) 1.37(2) ? ? yes
N(12) C(29) 1.35(2) ? ? yes
C(2) C(22) 1.33(2) ? ? yes
C(2) C(39) 1.41(2) ? ? yes
C(3) C(7) 1.40(2) ? ? yes
C(5) C(13) 1.32(2) ? ? yes
C(5) C(41) 1.40(2) ? ? yes
C(7) C(40) 1.37(2) ? ? yes
C(9) C(10) 1.42(2) ? ? yes
C(10) C(38) 1.37(2) ? ? yes
C(11) C(17) 1.48(2) ? ? yes
C(11) C(35) 1.41(2) ? ? yes
C(12) C(13) 1.42(2) ? ? yes
C(12) C(32) 1.40(2) ? ? yes
C(12) C(43) 1.44(3) ? ? yes
C(14) C(24) 1.36(2) ? ? yes
C(14) C(29) 1.39(2) ? ? yes
C(15) C(20) 1.34(2) ? ? yes
C(15) C(21) 1.51(2) ? ? yes
C(15) C(37) 1.47(2) ? ? yes
C(16) C(20) 1.56(2) ? ? yes
C(17) C(18) 1.44(2) ? ? yes
C(18) C(24) 1.38(2) ? ? yes
C(19) C(27) 1.41(2) ? ? yes
C(19) C(37) 1.41(2) ? ? yes
C(20) C(39) 1.46(2) ? ? yes
C(22) C(31) 1.37(2) ? ? yes
C(23) C(26) 1.41(3) ? ? yes
C(23) C(43) 1.38(3) ? ? yes
C(26) C(28) 1.39(2) ? ? yes
C(26) C(40) 1.39(2) ? ? yes
C(27) C(39) 1.40(2) ? ? yes
C(28) C(32) 1.38(2) ? ? yes
C(33) C(34) 1.37(2) ? ? yes
C(33) C(42) 1.37(2) ? ? yes
C(34) C(35) 1.38(2) ? ? yes
C(37) C(38) 1.36(2) ? ? yes
